data_1534998
loop_
_publ_author_name
'Hambley, T.W.'
'Taylor, J.C.'

_publ_section_title
;
 Neutron diffraction studies on natural heulandite and y partially
 dehydrated heulandite
;
_journal_name_full 'Journal of Solid State Chemistry'
_journal_page_first 1
_journal_page_last 9
_journal_volume 54
_journal_year 1984
_chemical_formula_sum 'Al9.04 Ca4.52 H26.8 O85.4 Si26.96'
_chemical_name_systematic 'Ca4.52 Al9.04 Si26.96 O72 (H2 O)13.4'
_space_group_IT_number 12
_symmetry_space_group_name_Hall '-C 2y'
_symmetry_space_group_name_H-M 'C 1 2/m 1'
_cell_angle_alpha 90
_cell_angle_beta 116.74
_cell_angle_gamma 90
_cell_formula_units_Z 1
_cell_length_a 17.71
_cell_length_b 17.74
_cell_length_c 7.439
_cell_volume 2087.210
_citation_journal_id_ASTM JSSCBI
_cod_data_source_file Hambley_JSSCBI_1984_661.cif
_cod_data_source_block H26.8Al9.04Ca4.52O85.4Si26.96
_cod_original_cell_volume 2087.21
_cod_original_formula_sum 'H26.8 Al9.04 Ca4.52 O85.4 Si26.96'
_cod_database_code 1534998

loop_
_symmetry_equiv_pos_as_xyz
x,y,z
-x,y,-z
-x,-y,-z
x,-y,z
x+1/2,y+1/2,z
-x+1/2,y+1/2,-z
-x+1/2,-y+1/2,-z
x+1/2,-y+1/2,z

loop_
_atom_site_label
_atom_site_type_symbol
_atom_site_fract_x
_atom_site_fract_y
_atom_site_fract_z
_atom_site_occupancy
_atom_site_U_iso_or_equiv
Si2 Si+4 0.2087 0.4092 0.4974 0.7489 0.0
H7 H+1 0.1018 0.5 0.9163 0.2 0.0
H8 H+1 0.1063 0.5 0.0604 0.2 0.0
Si4 Si+4 0.0647 0.2955 0.4111 0.7489 0.0
Al5 Al+3 0 0.2083 0 0.2511 0.0
Si5 Si+4 0 0.2083 0 0.7489 0.0
H13 H+1 0.0788 0.079 0.325 0.12 0.0
Si1 Si+4 0.1791 0.167 0.0929 0.7489 0.0
H11 H+1 0.0957 0.0462 0.2311 0.3 0.0
H2 H+1 0.0664 0.0404 0.9268 0.5 0.0
H4 H+1 0.0749 0.4049 0.0973 0.3 0.0
Al4 Al+3 0.0647 0.2955 0.4111 0.2511 0.0
Ca2 Ca+2 0.0351 0.5 0.2411 0.45 0.0
O7 O-2 0.1325 0.2345 0.5523 1 0.0
Si3 Si+4 0.2108 0.1897 0.7219 0.7489 0.0
O6 O-2 0.0822 0.1548 0.0601 1 0.0
H6 H+1 0.1313 0.4413 0.9821 0.2 0.0
H3 H+1 0.0808 0.3643 0.9458 0.3 0.0
O17 O-2 0.078 0.0363 0.4001 0.12 0.0
H12 H+1 0.0275 0 0.3258 0.24 0.0
Ca3 Ca+2 0.5 0.4133 0.5 0.24 0.0
O5 O-2 0 0.3222 0.5 1 0.0
H9 H+1 0 0.4382 0.5 0.35 0.0
O2 O-2 0.2355 0.1196 0.6178 1 0.0
O16 O-2 0.0943 0 0.3003 0.3 0.0
O4 O-2 0.2415 0.1072 0.2568 1 0.0
Al2 Al+3 0.2087 0.4092 0.4974 0.2511 0.0
O11 O-2 0.2124 0.5 -0.0321 0.6 0.0
H10 H+1 0.4559 0.0328 0.518 0.35 0.0
H1 H+1 0.2185 0.4569 -0.1137 0.6 0.0
O12 O-2 0.0746 0 0.8836 0.5 0.0
Al3 Al+3 0.2108 0.1897 0.7219 0.2511 0.0
Al1 Al+3 0.1791 0.167 0.0929 0.2511 0.0
Ca1 Ca+2 0.1744 0 0.7052 0.44 0.0
O3 O-2 0.1836 0.1492 0.8812 1 0.0
O14 O-2 0.0718 0.5 0.9875 0.2 0.0
O8 O-2 0.0104 0.2621 0.1875 1 0.0
O15 O-2 0 0.5 0.5 1 0.0
O13 O-2 0.0732 0.4178 0.9676 0.5 0.0
O10 O-2 0.1114 0.0373 0.3948 1 0.0
H5 H+1 0.0436 0.3623 0.955 0.2 0.0
O1 O-2 0.1926 0.5 0.4501 1 0.0
O9 O-2 0.2083 0.2548 0.1614 1 0.0
